data_7702972
loop_
_publ_author_name
'Xin, Xiaoqing'
'Zhu, Congqing'

_publ_section_title
;
 Isolation of heterometallic cerium(iii) complexes with a multidentate
 nitrogen-phosphorus ligand.
;
_journal_issue 3
_journal_name_full 'Dalton transactions (Cambridge, England : 2003)'
_journal_page_first 603
_journal_page_last 607
_journal_paper_doi 10.1039/c9dt04555d
_journal_volume 49
_journal_year 2020
_chemical_formula_moiety 'C43.61 H83.08 Br3 Ce2 Li N8 P4'
_chemical_formula_sum 'C44 H84 Br3 Ce2 Li N8 P4'
_chemical_formula_weight 1375.98
_space_group_crystal_system triclinic
_space_group_IT_number 2
_space_group_name_Hall '-P 1'
_space_group_name_H-M_alt 'P -1'
_atom_sites_solution_hydrogens geom
_audit_creation_date 2019-08-27
_audit_creation_method
;
Olex2 1.2
(compiled 2018.05.29 svn.r3508 for OlexSys, GUI svn.r5506)
;
_audit_update_record
;
2019-11-27 deposited with the CCDC.	2019-12-16 downloaded from the CCDC.
;
_cell_angle_alpha 96.1430(10)
_cell_angle_beta 100.1770(10)
_cell_angle_gamma 102.7280(10)
_cell_formula_units_Z 2
_cell_length_a 12.4128(4)
_cell_length_b 15.6235(5)
_cell_length_c 17.6653(5)
_cell_measurement_reflns_used 9151
_cell_measurement_temperature 193
_cell_measurement_theta_max 53.86
_cell_measurement_theta_min 4.39
_cell_volume 3250.88(18)
_computing_cell_refinement 'SAINT v8.37A (Bruker, 2015)'
_computing_data_reduction 'SAINT v8.37A (Bruker, 2015)'
_computing_molecular_graphics 'Olex2 (Dolomanov et al., 2009)'
_computing_publication_material 'Olex2 (Dolomanov et al., 2009)'
_computing_structure_refinement 'XL (Sheldrick, 2008)'
_diffrn_ambient_temperature 193
_diffrn_measured_fraction_theta_full 0.979
_diffrn_measured_fraction_theta_max 0.976
_diffrn_measurement_device_type 'Bruker APEX-II CCD'
_diffrn_measurement_method '\f and \w scans'
_diffrn_radiation_type GaK\a
_diffrn_radiation_wavelength 1.34139
_diffrn_reflns_av_R_equivalents 0.0470
_diffrn_reflns_av_unetI/netI 0.0420
_diffrn_reflns_Laue_measured_fraction_full 0.979
_diffrn_reflns_Laue_measured_fraction_max 0.976
_diffrn_reflns_limit_h_max 14
_diffrn_reflns_limit_h_min -14
_diffrn_reflns_limit_k_max 18
_diffrn_reflns_limit_k_min -18
_diffrn_reflns_limit_l_max 21
_diffrn_reflns_limit_l_min -21
_diffrn_reflns_number 40061
_diffrn_reflns_point_group_measured_fraction_full 0.979
_diffrn_reflns_point_group_measured_fraction_max 0.976
_diffrn_reflns_theta_full 53.594
_diffrn_reflns_theta_max 53.919
_diffrn_reflns_theta_min 2.237
_diffrn_standards_number 0
_exptl_absorpt_coefficient_mu 9.295
_exptl_absorpt_correction_T_max 0.7506
_exptl_absorpt_correction_T_min 0.4421
_exptl_absorpt_correction_type multi-scan
_exptl_absorpt_process_details
;
SADABS-2016/2 (Bruker,2016/2) was used for absorption correction.
wR2(int) was 0.1189 before and 0.0692 after correction.
The Ratio of minimum to maximum transmission is 0.5890.
The \l/2 correction factor is Not present.
;
_exptl_crystal_colour yellow
_exptl_crystal_colour_primary yellow
_exptl_crystal_density_diffrn 1.406
_exptl_crystal_description block
_exptl_crystal_F_000 1376
_exptl_crystal_size_max 0.2
_exptl_crystal_size_mid 0.1
_exptl_crystal_size_min 0.1
_refine_diff_density_max 1.744
_refine_diff_density_min -1.102
_refine_diff_density_rms 0.109
_refine_ls_extinction_method none
_refine_ls_goodness_of_fit_ref 1.030
_refine_ls_hydrogen_treatment constr
_refine_ls_matrix_type full
_refine_ls_number_parameters 576
_refine_ls_number_reflns 11631
_refine_ls_number_restraints 264
_refine_ls_restrained_S_all 1.080
_refine_ls_R_factor_all 0.0395
_refine_ls_R_factor_gt 0.0386
_refine_ls_shift/su_max 0.001
_refine_ls_shift/su_mean 0.000
_refine_ls_structure_factor_coef Fsqd
_refine_ls_weighting_details 'w=1/[\s^2^(Fo^2^)+(0.0508P)^2^+9.2392P] where P=(Fo^2^+2Fc^2^)/3'
_refine_ls_weighting_scheme calc
_refine_ls_wR_factor_gt 0.1030
_refine_ls_wR_factor_ref 0.1038
_reflns_Friedel_coverage 0.000
_reflns_number_gt 11253
_reflns_number_total 11631
_reflns_threshold_expression 'I > 2\s(I)'
_cod_data_source_file c9dt04555d2.cif
_cod_data_source_block 1_a_CCDC1
_cod_depositor_comments 'Adding full bibliography for 7702971--7702974.cif.'
_cod_original_cell_volume 3250.87(17)
_cod_database_code 7702972
_shelx_shelxl_version_number 2014/7
_shelx_space_group_comment
;
The symmetry employed for this shelxl refinement is uniquely defined
by the following loop, which should always be used as a source of
symmetry information in preference to the above space-group names.
They are only intended as comments.
;
_shelx_estimated_absorpt_t_max 0.457
_shelx_estimated_absorpt_t_min 0.258
_olex2_refinement_description
;
1. Fixed Uiso
 At 1.2 times of:
  All C(H) groups, All C(H,H) groups
 At 1.5 times of:
  All C(H,H,H) groups
2. Uiso/Uaniso restraints and constraints
Uanis(C13) \\sim Ueq, Uanis(C20) \\sim Ueq, Uanis(C14) \\sim Ueq, Uanis(C12)
\\sim Ueq, Uanis(C11) \\sim Ueq, Uanis(C16) \\sim Ueq, Uanis(C15) \\sim Ueq,
Uanis(C43) \\sim Ueq, Uanis(C18) \\sim Ueq, Uanis(C1) \\sim Ueq, Uanis(C19)
\\sim Ueq, Uanis(C36) \\sim Ueq, Uanis(C4) \\sim Ueq, Uanis(C10) \\sim Ueq,
Uanis(C38) \\sim Ueq, Uanis(C8) \\sim Ueq, Uanis(C7) \\sim Ueq, Uanis(C34)
\\sim Ueq, Uanis(C17) \\sim Ueq, Uanis(C2) \\sim Ueq, Uanis(C9) \\sim Ueq,
Uanis(C33) \\sim Ueq, Uanis(C6) \\sim Ueq, Uanis(C3) \\sim Ueq, Uanis(C5) \\sim
Ueq, Uanis(C42) \\sim Ueq, Uanis(C37) \\sim Ueq, Uanis(C26) \\sim Ueq,
Uanis(C21) \\sim Ueq, Uanis(C24) \\sim Ueq, Uanis(C23) \\sim Ueq, Uanis(C39)
\\sim Ueq, Uanis(C22) \\sim Ueq, Uanis(C27) \\sim Ueq, Uanis(C35) \\sim Ueq,
Uanis(C28) \\sim Ueq, Uanis(C29) \\sim Ueq, Uanis(C30) \\sim Ueq, Uanis(C32)
\\sim Ueq, Uanis(C31) \\sim Ueq, Uanis(C40) \\sim Ueq, Uanis(C41) \\sim Ueq,
Uanis(C44) \\sim Ueq, Uanis(C25) \\sim Ueq: with sigma of 0.005 and sigma for
terminal atoms of 0.01
3. Others
 Sof(C27)=Sof(H27)=Sof(C28)=Sof(H28A)=Sof(H28B)=Sof(H28C)=Sof(C29)=Sof(H29A)=
 Sof(H29B)=Sof(H29C)=FVAR(1)
4.a Ternary CH refined with riding coordinates:
 C36(H36), C33(H33), C42(H42), C21(H21), C24(H24), C39(H39), C27(H27), C30(H30)
4.b Secondary CH2 refined with riding coordinates:
 C13(H13A,H13B), C14(H14A,H14B), C12(H12A,H12B), C11(H11A,H11B), C15(H15A,
 H15B), C1(H1A,H1B), C4(H4A,H4B), C2(H2A,H2B), C3(H3A,H3B), C5(H5A,H5B)
4.c Aromatic/amide H refined with riding coordinates:
 C20(H20), C18(H18), C19(H19), C10(H10), C8(H8), C7(H7), C17(H17), C9(H9)
4.d Idealised Me refined as rotating group:
 C43(H43A,H43B,H43C), C38(H38A,H38B,H38C), C34(H34A,H34B,H34C), C37(H37A,H37B,
 H37C), C26(H26A,H26B,H26C), C23(H23A,H23B,H23C), C22(H22A,H22B,H22C), C35(H35A,
 H35B,H35C), C28(H28A,H28B,H28C), C29(H29A,H29B,H29C), C32(H32A,H32B,H32C),
 C31(H31A,H31B,H31C), C40(H40A,H40B,H40C), C41(H41A,H41B,H41C), C44(H44A,H44B,
 H44C), C25(H25A,H25B,H25C)
;
_olex2_submission_special_instructions 'No special instructions were received'

loop_
_space_group_symop_operation_xyz
'x, y, z'
'-x, -y, -z'

loop_
_atom_site_label
_atom_site_type_symbol
_atom_site_fract_x
_atom_site_fract_y
_atom_site_fract_z
_atom_site_U_iso_or_equiv
_atom_site_adp_type
_atom_site_occupancy
_atom_site_site_symmetry_order
_atom_site_calc_flag
_atom_site_refinement_flags_posn
_atom_site_refinement_flags_adp
_atom_site_refinement_flags_occupancy
_atom_site_disorder_assembly
_atom_site_disorder_group
Ce2 Ce 0.33808(2) 0.18421(2) 0.35583(2) 0.02042(7) Uani 1 1 d . . . . .
Ce1 Ce 0.23603(2) 0.29591(2) 0.13907(2) 0.02890(8) Uani 1 1 d . . . . .
Br2 Br 0.13604(4) 0.25237(3) 0.28204(3) 0.03029(11) Uani 1 1 d . . . . .
Br3 Br 0.44621(4) 0.35044(3) 0.27044(2) 0.02880(11) Uani 1 1 d . . . . .
Br1 Br 0.30702(4) 0.11406(3) 0.18084(2) 0.02900(11) Uani 1 1 d . . . . .
P3 P 0.60321(9) 0.17034(8) 0.31135(6) 0.0290(2) Uani 1 1 d . . . . .
P1 P 0.48345(12) 0.26967(9) 0.06876(7) 0.0399(3) Uani 1 1 d . . . . .
P4 P 0.13356(11) 0.01197(8) 0.34105(8) 0.0384(3) Uani 1 1 d . . . . .
P2 P 0.20927(17) 0.48675(11) 0.20979(10) 0.0619(4) Uani 1 1 d . . . . .
N7 N 0.3688(3) 0.3344(2) 0.4552(2) 0.0322(8) Uani 1 1 d . . . . .
N6 N 0.2299(3) 0.0781(2) 0.4129(2) 0.0321(8) Uani 1 1 d . . . . .
N5 N 0.5265(3) 0.1635(2) 0.3804(2) 0.0272(7) Uani 1 1 d . . . . .
N1 N 0.3567(4) 0.2912(3) 0.0454(2) 0.0391(9) Uani 1 1 d . . . . .
N8 N 0.4204(3) 0.1821(3) 0.5053(2) 0.0313(8) Uani 1 1 d . . . . .
N3 N 0.0545(4) 0.1630(3) 0.0714(3) 0.0466(11) Uani 1 1 d . . . . .
C13 C 0.2443(4) 0.0669(3) 0.4937(3) 0.0421(11) Uani 1 1 d . U . . .
H13A H 0.2757 0.0148 0.5017 0.051 Uiso 1 1 calc R . . . .
H13B H 0.1705 0.0567 0.5096 0.051 Uiso 1 1 calc R . . . .
N2 N 0.1602(5) 0.4185(3) 0.1248(3) 0.0582(13) Uani 1 1 d . . . . .
N4 N 0.1337(4) 0.3027(3) -0.0053(3) 0.0516(11) Uani 1 1 d . . . . .
C20 C 0.3239(4) 0.4018(3) 0.4365(3) 0.0394(11) Uani 1 1 d . U . . .
H20 H 0.2836 0.3978 0.3847 0.047 Uiso 1 1 calc R . . . .
C14 C 0.3242(4) 0.1501(3) 0.5423(3) 0.0389(11) Uani 1 1 d . U . . .
H14A H 0.2830 0.1970 0.5484 0.047 Uiso 1 1 calc R . . . .
H14B H 0.3528 0.1371 0.5947 0.047 Uiso 1 1 calc R . . . .
C12 C 0.4914(4) 0.1188(3) 0.5037(3) 0.0358(10) Uani 1 1 d . U . . .
H12A H 0.4431 0.0587 0.4825 0.043 Uiso 1 1 calc R . . . .
H12B H 0.5298 0.1176 0.5575 0.043 Uiso 1 1 calc R . . . .
C11 C 0.5793(4) 0.1423(3) 0.4548(3) 0.0347(10) Uani 1 1 d . U . . .
H11A H 0.6399 0.1940 0.4830 0.042 Uiso 1 1 calc R . . . .
H11B H 0.6136 0.0917 0.4453 0.042 Uiso 1 1 calc R . . . .
C16 C 0.4282(4) 0.3419(3) 0.5282(3) 0.0340(10) Uani 1 1 d . U . . .
C15 C 0.4861(4) 0.2701(3) 0.5458(3) 0.0390(11) Uani 1 1 d . U . . .
H15A H 0.5602 0.2836 0.5304 0.047 Uiso 1 1 calc R . . . .
H15B H 0.5000 0.2691 0.6026 0.047 Uiso 1 1 calc R . . . .
C43 C -0.0204(5) 0.0885(5) 0.4032(4) 0.0646(17) Uani 1 1 d . U . . .
H43A H 0.0402 0.1159 0.4484 0.097 Uiso 1 1 calc GR . . . .
H43B H -0.0935 0.0808 0.4186 0.097 Uiso 1 1 calc GR . . . .
H43C H -0.0177 0.1267 0.3627 0.097 Uiso 1 1 calc GR . . . .
C18 C 0.3930(5) 0.4840(4) 0.5624(4) 0.0579(15) Uani 1 1 d . U . . .
H18 H 0.4012 0.5353 0.5991 0.069 Uiso 1 1 calc R . . . .
C1 C 0.3241(5) 0.3111(4) -0.0332(3) 0.0506(13) Uani 1 1 d . U . . .
H1A H 0.3036 0.2557 -0.0710 0.061 Uiso 1 1 calc R . . . .
H1B H 0.3886 0.3521 -0.0464 0.061 Uiso 1 1 calc R . . . .
C19 C 0.3330(5) 0.4761(4) 0.4881(3) 0.0508(13) Uani 1 1 d . U . . .
H19 H 0.2982 0.5216 0.4726 0.061 Uiso 1 1 calc R . . . .
C36 C 0.7467(4) 0.2402(4) 0.3593(3) 0.0436(12) Uani 1 1 d . U . . .
H36 H 0.7789 0.2104 0.4021 0.052 Uiso 1 1 calc R . . . .
C4 C 0.0459(6) 0.3516(5) -0.0001(4) 0.074(2) Uani 1 1 d . U . . .
H4A H -0.0182 0.3133 0.0161 0.089 Uiso 1 1 calc R . . . .
H4B H 0.0178 0.3657 -0.0522 0.089 Uiso 1 1 calc R . . . .
C10 C -0.0032(5) 0.1063(4) 0.1119(4) 0.0533(14) Uani 1 1 d . U . . .
H10 H 0.0252 0.1100 0.1660 0.064 Uiso 1 1 calc R . . . .
C38 C 0.7356(5) 0.3297(4) 0.3951(5) 0.0661(17) Uani 1 1 d . U . . .
H38A H 0.7101 0.3621 0.3536 0.099 Uiso 1 1 calc GR . . . .
H38B H 0.8090 0.3639 0.4259 0.099 Uiso 1 1 calc GR . . . .
H38C H 0.6805 0.3209 0.4287 0.099 Uiso 1 1 calc GR . . . .
C8 C -0.1429(6) 0.0376(5) 0.0000(4) 0.0722(18) Uani 1 1 d . U . . .
H8 H -0.2108 -0.0050 -0.0245 0.087 Uiso 1 1 calc R . . . .
C7 C -0.0851(6) 0.0944(5) -0.0430(4) 0.0690(18) Uani 1 1 d . U . . .
H7 H -0.1127 0.0916 -0.0971 0.083 Uiso 1 1 calc R . . . .
C34 C 0.5329(6) -0.0133(4) 0.2904(4) 0.0664(18) Uani 1 1 d . U . . .
H34A H 0.5165 -0.0095 0.3428 0.100 Uiso 1 1 calc GR . . . .
H34B H 0.5485 -0.0710 0.2761 0.100 Uiso 1 1 calc GR . . . .
H34C H 0.4677 -0.0069 0.2531 0.100 Uiso 1 1 calc GR . . . .
C17 C 0.4414(5) 0.4164(4) 0.5830(3) 0.0490(13) Uani 1 1 d . U . . .
H17 H 0.4836 0.4206 0.6342 0.059 Uiso 1 1 calc R . . . .
C2 C 0.2248(5) 0.3530(4) -0.0385(3) 0.0575(15) Uani 1 1 d . U . . .
H2A H 0.2505 0.4145 -0.0103 0.069 Uiso 1 1 calc R . . . .
H2B H 0.1949 0.3558 -0.0937 0.069 Uiso 1 1 calc R . . . .
C9 C -0.1008(5) 0.0439(5) 0.0776(4) 0.0654(17) Uani 1 1 d . U . . .
H9 H -0.1389 0.0053 0.1078 0.078 Uiso 1 1 calc R . . . .
C33 C 0.6347(5) 0.0600(4) 0.2893(3) 0.0482(13) Uani 1 1 d . U . . .
H33 H 0.6999 0.0553 0.3295 0.058 Uiso 1 1 calc R . . . .
C6 C 0.0144(5) 0.1555(4) -0.0046(3) 0.0530(14) Uani 1 1 d . U . . .
C3 C 0.0893(7) 0.4366(5) 0.0571(4) 0.0720(19) Uani 1 1 d . U . . .
H3A H 0.1334 0.4833 0.0332 0.086 Uiso 1 1 calc R . . . .
H3B H 0.0254 0.4576 0.0722 0.086 Uiso 1 1 calc R . . . .
C5 C 0.0849(6) 0.2144(5) -0.0490(3) 0.0611(16) Uani 1 1 d . U . . .
H5A H 0.1461 0.1873 -0.0609 0.073 Uiso 1 1 calc R . . . .
H5B H 0.0372 0.2188 -0.0990 0.073 Uiso 1 1 calc R . . . .
C42 C -0.0050(5) -0.0017(4) 0.3717(4) 0.0531(14) Uani 1 1 d . U . . .
H42 H -0.0040 -0.0384 0.4147 0.064 Uiso 1 1 calc R . . . .
C37 C 0.8267(6) 0.2518(5) 0.3035(5) 0.076(2) Uani 1 1 d . U . . .
H37A H 0.8333 0.1934 0.2813 0.113 Uiso 1 1 calc GR . . . .
H37B H 0.9012 0.2872 0.3316 0.113 Uiso 1 1 calc GR . . . .
H37C H 0.7974 0.2822 0.2617 0.113 Uiso 1 1 calc GR . . . .
C26 C 0.5603(8) 0.4513(5) 0.0932(5) 0.090(3) Uani 1 1 d . U . . .
H26A H 0.4887 0.4554 0.0618 0.135 Uiso 1 1 calc GR . . . .
H26B H 0.6194 0.5041 0.0922 0.135 Uiso 1 1 calc GR . . . .
H26C H 0.5520 0.4474 0.1469 0.135 Uiso 1 1 calc GR . . . .
C21 C 0.4960(6) 0.1895(5) -0.0128(4) 0.0686(18) Uani 1 1 d . U . . .
H21 H 0.4816 0.2156 -0.0617 0.082 Uiso 1 1 calc R . . . .
C24 C 0.5918(6) 0.3706(5) 0.0606(4) 0.0696(18) Uani 1 1 d . U . . .
H24 H 0.5952 0.3726 0.0047 0.084 Uiso 1 1 calc R . . . .
C23 C 0.4071(9) 0.1095(6) -0.0193(5) 0.102(3) Uani 1 1 d . U . . .
H23A H 0.4204 0.0817 0.0275 0.153 Uiso 1 1 calc GR . . . .
H23B H 0.4070 0.0680 -0.0651 0.153 Uiso 1 1 calc GR . . . .
H23C H 0.3340 0.1248 -0.0249 0.153 Uiso 1 1 calc GR . . . .
Li1 Li 0.4954(6) 0.2221(5) 0.1999(4) 0.0305(15) Uani 1 1 d . . . . .
C39 C 0.1535(8) -0.1020(5) 0.3416(5) 0.079(2) Uani 1 1 d . U . . .
H39 H 0.0964 -0.1365 0.2950 0.094 Uiso 1 1 calc R . . . .
C22 C 0.6139(9) 0.1719(8) -0.0028(6) 0.115(3) Uani 1 1 d . U . . .
H22A H 0.6705 0.2284 0.0042 0.172 Uiso 1 1 calc GR . . . .
H22B H 0.6186 0.1337 -0.0493 0.172 Uiso 1 1 calc GR . . . .
H22C H 0.6279 0.1425 0.0429 0.172 Uiso 1 1 calc GR . . . .
C27 C 0.0969(8) 0.5272(7) 0.2408(6) 0.082(3) Uani 0.869(12) 1 d . U P A 1
H27 H 0.0662 0.5620 0.2015 0.099 Uiso 0.869(12) 1 calc R . P A 1
C35 C 0.6656(8) 0.0514(6) 0.2091(5) 0.088(2) Uani 1 1 d . U . . .
H35A H 0.6048 0.0615 0.1701 0.133 Uiso 1 1 calc GR . . . .
H35B H 0.6760 -0.0083 0.1955 0.133 Uiso 1 1 calc GR . . . .
H35C H 0.7358 0.0955 0.2103 0.133 Uiso 1 1 calc GR . . . .
C28 C 0.0142(9) 0.4558(7) 0.2454(7) 0.099(3) Uani 0.869(12) 1 d . U P A 1
H28A H 0.0181 0.4044 0.2100 0.148 Uiso 0.869(12) 1 calc GR . P A 1
H28B H -0.0597 0.4690 0.2308 0.148 Uiso 0.869(12) 1 calc GR . P A 1
H28C H 0.0245 0.4426 0.2988 0.148 Uiso 0.869(12) 1 calc GR . P A 1
C29 C 0.1374(13) 0.5855(10) 0.3192(9) 0.142(5) Uani 0.869(12) 1 d . U P A 1
H29A H 0.1509 0.5488 0.3598 0.214 Uiso 0.869(12) 1 calc GR . P A 1
H29B H 0.0799 0.6168 0.3294 0.214 Uiso 0.869(12) 1 calc GR . P A 1
H29C H 0.2077 0.6289 0.3192 0.214 Uiso 0.869(12) 1 calc GR . P A 1
C30 C 0.2920(9) 0.5956(6) 0.1926(7) 0.102(3) Uani 1 1 d . U . . .
H30 H 0.3231 0.6299 0.2461 0.123 Uiso 1 1 calc R . . . .
C32 C 0.2462(11) 0.6589(7) 0.1481(8) 0.129(4) Uani 1 1 d . U . . .
H32A H 0.2472 0.6438 0.0930 0.193 Uiso 1 1 calc GR . . . .
H32B H 0.2926 0.7192 0.1678 0.193 Uiso 1 1 calc GR . . . .
H32C H 0.1685 0.6557 0.1540 0.193 Uiso 1 1 calc GR . . . .
C31 C 0.3917(12) 0.5834(8) 0.1643(8) 0.138(4) Uani 1 1 d . U . . .
H31A H 0.4380 0.5581 0.2024 0.207 Uiso 1 1 calc GR . . . .
H31B H 0.4358 0.6409 0.1566 0.207 Uiso 1 1 calc GR . . . .
H31C H 0.3685 0.5430 0.1147 0.207 Uiso 1 1 calc GR . . . .
C40 C 0.1369(12) -0.1545(8) 0.3976(8) 0.136(4) Uani 1 1 d . U . . .
H40A H 0.1736 -0.1202 0.4489 0.204 Uiso 1 1 calc GR . . . .
H40B H 0.1693 -0.2056 0.3886 0.204 Uiso 1 1 calc GR . . . .
H40C H 0.0558 -0.1755 0.3953 0.204 Uiso 1 1 calc GR . . . .
C41 C 0.2580(10) -0.1072(8) 0.3205(9) 0.140(4) Uani 1 1 d . U . . .
H41A H 0.2568 -0.0937 0.2674 0.210 Uiso 1 1 calc GR . . . .
H41B H 0.2689 -0.1672 0.3228 0.210 Uiso 1 1 calc GR . . . .
H41C H 0.3202 -0.0641 0.3566 0.210 Uiso 1 1 calc GR . . . .
C44 C -0.1011(8) -0.0487(8) 0.3067(6) 0.118(3) Uani 1 1 d . U . . .
H44A H -0.1033 -0.0141 0.2636 0.177 Uiso 1 1 calc GR . . . .
H44B H -0.1721 -0.0556 0.3251 0.177 Uiso 1 1 calc GR . . . .
H44C H -0.0908 -0.1074 0.2887 0.177 Uiso 1 1 calc GR . . . .
C25 C 0.7082(8) 0.3689(8) 0.1068(8) 0.131(4) Uani 1 1 d . U . . .
H25A H 0.7084 0.3771 0.1626 0.196 Uiso 1 1 calc GR . . . .
H25B H 0.7660 0.4168 0.0955 0.196 Uiso 1 1 calc GR . . . .
H25C H 0.7246 0.3117 0.0916 0.196 Uiso 1 1 calc GR . . . .

loop_
_atom_site_aniso_label
_atom_site_aniso_U_11
_atom_site_aniso_U_22
_atom_site_aniso_U_33
_atom_site_aniso_U_23
_atom_site_aniso_U_13
_atom_site_aniso_U_12
Ce2 0.02594(12) 0.02268(12) 0.01297(12) 0.00562(8) 0.00128(8) 0.00741(9)
Ce1 0.03659(14) 0.02940(14) 0.01784(13) 0.00901(9) -0.00369(9) 0.00690(10)
Br2 0.0321(2) 0.0316(2) 0.0286(2) 0.00920(18) 0.00310(18) 0.01120(18)
Br3 0.0356(2) 0.0259(2) 0.0198(2) 0.00193(16) -0.00229(17) 0.00408(17)
Br1 0.0395(2) 0.0260(2) 0.0173(2) 0.00103(16) 0.00192(17) 0.00347(18)
P3 0.0311(5) 0.0374(6) 0.0235(5) 0.0096(4) 0.0066(4) 0.0152(5)
P1 0.0539(7) 0.0440(7) 0.0232(6) 0.0143(5) 0.0131(5) 0.0064(6)
P4 0.0465(7) 0.0320(6) 0.0396(7) 0.0160(5) 0.0126(5) 0.0078(5)
P2 0.0914(12) 0.0546(9) 0.0550(9) 0.0195(7) 0.0117(8) 0.0475(9)
N7 0.042(2) 0.0300(19) 0.0216(18) -0.0009(15) 0.0025(15) 0.0078(16)
N6 0.0324(19) 0.0327(19) 0.035(2) 0.0183(16) 0.0105(16) 0.0060(15)
N5 0.0282(17) 0.0357(19) 0.0205(17) 0.0090(14) 0.0038(14) 0.0125(15)
N1 0.056(2) 0.042(2) 0.0190(19) 0.0135(16) 0.0073(17) 0.0089(19)
N8 0.0357(19) 0.042(2) 0.0203(18) 0.0104(16) 0.0068(15) 0.0140(16)
N3 0.043(2) 0.049(3) 0.034(2) -0.0005(19) -0.0084(18) 0.000(2)
C13 0.045(2) 0.047(2) 0.042(3) 0.026(2) 0.015(2) 0.012(2)
N2 0.084(4) 0.056(3) 0.046(3) 0.022(2) 0.004(3) 0.041(3)
N4 0.062(3) 0.062(3) 0.028(2) 0.015(2) -0.007(2) 0.018(2)
C20 0.049(2) 0.031(2) 0.034(2) -0.0023(18) 0.003(2) 0.0101(19)
C14 0.045(2) 0.052(3) 0.028(2) 0.0188(19) 0.0139(19) 0.019(2)
C12 0.041(2) 0.045(2) 0.027(2) 0.0172(18) 0.0037(18) 0.0181(19)
C11 0.036(2) 0.045(2) 0.027(2) 0.0124(18) 0.0020(17) 0.0174(19)
C16 0.037(2) 0.038(2) 0.023(2) -0.0016(17) 0.0054(17) 0.0050(18)
C15 0.041(2) 0.049(3) 0.023(2) 0.0009(19) 0.0001(18) 0.011(2)
C43 0.049(3) 0.077(4) 0.087(4) 0.044(3) 0.028(3) 0.028(3)
C18 0.061(3) 0.051(3) 0.054(3) -0.019(2) 0.006(2) 0.014(2)
C1 0.062(3) 0.059(3) 0.028(2) 0.021(2) 0.005(2) 0.006(2)
C19 0.054(3) 0.038(2) 0.055(3) -0.007(2) 0.001(2) 0.015(2)
C36 0.031(2) 0.051(3) 0.051(3) 0.013(2) 0.008(2) 0.013(2)
C4 0.072(3) 0.085(4) 0.068(4) 0.032(3) -0.007(3) 0.031(3)
C10 0.052(3) 0.050(3) 0.046(3) 0.001(2) 0.003(2) -0.004(2)
C38 0.044(3) 0.052(3) 0.090(5) 0.003(3) -0.002(3) 0.005(3)
C8 0.056(3) 0.080(4) 0.062(3) -0.011(3) 0.002(3) -0.004(3)
C7 0.056(3) 0.083(4) 0.050(3) -0.007(3) -0.007(3) 0.001(3)
C34 0.096(5) 0.042(3) 0.059(4) 0.009(3) -0.003(3) 0.027(3)
C17 0.048(3) 0.058(3) 0.034(2) -0.010(2) 0.004(2) 0.011(2)
C2 0.072(3) 0.064(3) 0.034(3) 0.026(2) -0.002(2) 0.011(3)
C9 0.058(3) 0.067(3) 0.055(3) -0.007(3) 0.009(3) -0.010(3)
C33 0.059(3) 0.050(3) 0.041(3) 0.001(2) 0.004(2) 0.031(2)
C6 0.046(3) 0.062(3) 0.038(3) -0.001(2) -0.006(2) 0.003(2)
C3 0.087(4) 0.075(3) 0.064(3) 0.029(3) -0.001(3) 0.043(3)
C5 0.063(3) 0.072(3) 0.036(3) 0.006(2) -0.007(2) 0.005(3)
C42 0.043(3) 0.057(3) 0.059(3) 0.024(2) 0.011(2) 0.003(2)
C37 0.051(3) 0.090(5) 0.096(5) 0.033(4) 0.033(3) 0.015(3)
C26 0.113(6) 0.066(4) 0.067(4) 0.024(4) 0.009(4) -0.028(4)
C21 0.082(4) 0.081(4) 0.049(3) 0.008(3) 0.027(3) 0.022(3)
C24 0.066(3) 0.079(4) 0.062(3) 0.039(3) 0.014(3) -0.001(3)
C23 0.130(6) 0.097(5) 0.070(5) -0.023(4) 0.038(5) 0.012(5)
Li1 0.041(4) 0.037(4) 0.018(3) 0.011(3) 0.008(3) 0.013(3)
C39 0.098(4) 0.055(3) 0.090(4) 0.020(3) 0.026(3) 0.024(3)
C22 0.114(6) 0.139(7) 0.110(6) 0.017(5) 0.049(5) 0.051(6)
C27 0.088(4) 0.080(4) 0.088(5) 0.017(3) 0.016(4) 0.037(4)
C35 0.123(6) 0.086(5) 0.068(4) -0.003(4) 0.036(4) 0.045(4)
C28 0.094(6) 0.092(6) 0.139(8) 0.031(5) 0.040(5) 0.064(5)
C29 0.154(9) 0.142(9) 0.145(9) -0.002(7) 0.047(7) 0.064(7)
C30 0.126(5) 0.072(4) 0.113(5) 0.029(4) 0.013(4) 0.034(4)
C32 0.137(7) 0.094(6) 0.156(8) 0.042(6) 0.016(6) 0.029(5)
C31 0.173(8) 0.102(6) 0.140(8) 0.041(6) 0.053(7) 0.011(6)
C40 0.153(8) 0.108(7) 0.149(8) 0.038(6) 0.034(7) 0.024(6)
C41 0.121(7) 0.108(7) 0.201(9) 0.024(6) 0.034(7) 0.047(6)
C44 0.073(5) 0.136(7) 0.117(7) 0.003(6) 0.001(5) -0.009(5)
C25 0.088(6) 0.138(7) 0.152(8) 0.067(6) 0.011(5) -0.014(5)

loop_
_atom_type_symbol
_atom_type_description
_atom_type_scat_dispersion_real
_atom_type_scat_dispersion_imag
_atom_type_scat_source
C C 0.0148 0.0070 'International Tables Vol C Tables 4.2.6.8 and 6.1.1.4'
H H 0.0000 0.0000 'International Tables Vol C Tables 4.2.6.8 and 6.1.1.4'
Br Br -0.9502 1.0410 'International Tables Vol C Tables 4.2.6.8 and 6.1.1.4'
Ce Ce -0.6175 8.1074 'International Tables Vol C Tables 4.2.6.8 and 6.1.1.4'
Li Li 0.0011 0.0002 'International Tables Vol C Tables 4.2.6.8 and 6.1.1.4'
N N 0.0253 0.0136 'International Tables Vol C Tables 4.2.6.8 and 6.1.1.4'
P P 0.2596 0.3354 'International Tables Vol C Tables 4.2.6.8 and 6.1.1.4'

loop_
_geom_angle_atom_site_label_1
_geom_angle_atom_site_label_2
_geom_angle_atom_site_label_3
_geom_angle
Br2 Ce2 Br3 74.748(12)
Br2 Ce2 Br1 77.514(13)
Br2 Ce2 P4 78.90(3)
Br2 Ce2 Li1 96.02(12)
Br3 Ce2 Li1 41.52(12)
Br1 Ce2 Br3 71.950(12)
Br1 Ce2 P4 80.94(3)
Br1 Ce2 Li1 42.45(12)
P4 Ce2 Br3 145.47(2)
P4 Ce2 Li1 121.99(12)
N7 Ce2 Br2 79.85(8)
N7 Ce2 Br3 72.76(8)
N7 Ce2 Br1 141.91(8)
N7 Ce2 P4 123.92(8)
N7 Ce2 Li1 111.41(14)
N6 Ce2 Br2 94.17(9)
N6 Ce2 Br3 168.54(9)
N6 Ce2 Br1 108.98(10)
N6 Ce2 P4 29.60(10)
N6 Ce2 N7 102.83(13)
N6 Ce2 N5 106.74(12)
N6 Ce2 N8 64.96(13)
N6 Ce2 Li1 145.48(15)
N5 Ce2 Br2 158.51(8)
N5 Ce2 Br3 84.57(8)
N5 Ce2 Br1 90.76(8)
N5 Ce2 P4 117.38(9)
N5 Ce2 N7 99.75(12)
N5 Ce2 N8 66.42(11)
N5 Ce2 Li1 63.88(14)
N8 Ce2 Br2 129.43(8)
N8 Ce2 Br3 119.86(8)
N8 Ce2 Br1 151.42(8)
N8 Ce2 P4 94.12(9)
N8 Ce2 N7 62.83(12)
N8 Ce2 Li1 127.86(14)
Br2 Ce1 Br1 74.773(12)
Br2 Ce1 P2 78.28(3)
Br2 Ce1 Li1 95.77(10)
Br3 Ce1 Br2 78.060(13)
Br3 Ce1 Br1 72.612(12)
Br3 Ce1 P2 80.49(3)
Br3 Ce1 Li1 42.21(12)
Br1 Ce1 Li1 41.79(12)
P2 Ce1 Br1 145.10(3)
P2 Ce1 Li1 121.61(12)
N1 Ce1 Br2 157.76(10)
N1 Ce1 Br3 89.35(10)
N1 Ce1 Br1 84.05(10)
N1 Ce1 P2 117.99(10)
N1 Ce1 N3 101.62(14)
N1 Ce1 N4 66.71(15)
N1 Ce1 Li1 63.21(14)
N3 Ce1 Br2 79.57(10)
N3 Ce1 Br3 144.29(10)
N3 Ce1 Br1 74.86(10)
N3 Ce1 P2 121.41(11)
N3 Ce1 Li1 114.06(16)
N2 Ce1 Br2 94.46(13)
N2 Ce1 Br3 108.65(14)
N2 Ce1 Br1 168.81(14)
N2 Ce1 P2 30.11(13)
N2 Ce1 N1 106.99(16)
N2 Ce1 N3 100.51(18)
N2 Ce1 N4 64.82(17)
N2 Ce1 Li1 145.17(19)
N4 Ce1 Br2 130.26(11)
N4 Ce1 Br3 149.95(11)
N4 Ce1 Br1 119.82(11)
N4 Ce1 P2 94.53(11)
N4 Ce1 N3 62.44(15)
N4 Ce1 Li1 127.65(15)
Ce2 Br2 Ce1 93.261(13)
Ce1 Br3 Ce2 89.396(12)
Li1 Br3 Ce2 77.43(16)
Li1 Br3 Ce1 82.24(17)
Ce2 Br1 Ce1 89.193(12)
Li1 Br1 Ce2 81.19(16)
Li1 Br1 Ce1 77.80(17)
N5 P3 C36 106.4(2)
N5 P3 C33 107.6(2)
N5 P3 Li1 107.4(2)
C36 P3 Li1 118.0(2)
C33 P3 C36 101.0(3)
C33 P3 Li1 115.7(2)
N1 P1 C21 107.1(3)
N1 P1 C24 107.6(3)
N1 P1 Li1 106.3(2)
C21 P1 C24 101.2(3)
C21 P1 Li1 117.6(3)
C24 P1 Li1 116.5(3)
N6 P4 Ce2 43.94(12)
N6 P4 C42 106.9(2)
N6 P4 C39 107.8(3)
C42 P4 Ce2 131.4(2)
C39 P4 Ce2 123.4(3)
C39 P4 C42 100.3(3)
N2 P2 Ce1 44.24(15)
N2 P2 C27 110.1(4)
N2 P2 C30 109.3(4)
C27 P2 Ce1 134.8(3)
C27 P2 C30 96.8(5)
C30 P2 Ce1 124.8(4)
C20 N7 Ce2 122.9(3)
C20 N7 C16 117.8(4)
C16 N7 Ce2 119.2(3)
P4 N6 Ce2 106.45(18)
C13 N6 Ce2 128.4(3)
C13 N6 P4 125.1(3)
P3 N5 Ce2 120.84(17)
C11 N5 Ce2 122.5(3)
C11 N5 P3 116.6(3)
P1 N1 Ce1 121.67(19)
C1 N1 Ce1 121.5(3)
C1 N1 P1 116.8(4)
C14 N8 Ce2 107.9(3)
C12 N8 Ce2 104.3(3)
C12 N8 C14 111.1(4)
C12 N8 C15 111.2(4)
C15 N8 Ce2 112.2(3)
C15 N8 C14 110.0(4)
C10 N3 Ce1 123.3(3)
C6 N3 Ce1 118.8(4)
C6 N3 C10 117.7(5)
N6 C13 C14 108.7(4)
P2 N2 Ce1 105.7(2)
C3 N2 Ce1 128.8(4)
C3 N2 P2 125.5(4)
C4 N4 Ce1 107.9(4)
C4 N4 C2 111.0(5)
C2 N4 Ce1 103.7(3)
C5 N4 Ce1 111.3(3)
C5 N4 C4 110.7(5)
C5 N4 C2 111.9(5)
N7 C20 C19 123.4(5)
N8 C14 C13 110.9(4)
N8 C12 C11 112.3(4)
N5 C11 C12 109.8(4)
N7 C16 C15 116.9(4)
N7 C16 C17 121.3(5)
C17 C16 C15 121.6(5)
N8 C15 C16 112.7(4)
C19 C18 C17 118.8(5)
N1 C1 C2 110.3(5)
C18 C19 C20 119.1(5)
C38 C36 P3 109.0(4)
C37 C36 P3 112.5(5)
C37 C36 C38 110.6(5)
N4 C4 C3 112.2(6)
N3 C10 C9 122.6(6)
C9 C8 C7 119.1(6)
C8 C7 C6 118.3(6)
C18 C17 C16 119.6(5)
N4 C2 C1 111.9(5)
C8 C9 C10 119.5(6)
C34 C33 P3 109.8(4)
C34 C33 C35 110.0(6)
C35 C33 P3 109.4(5)
N3 C6 C7 122.7(6)
N3 C6 C5 116.5(5)
C7 C6 C5 120.7(6)
N2 C3 C4 107.9(5)
N4 C5 C6 111.7(5)
C43 C42 P4 110.0(4)
C44 C42 P4 111.7(6)
C44 C42 C43 110.9(7)
C23 C21 P1 107.6(5)
C23 C21 C22 113.1(8)
C22 C21 P1 112.4(6)
C26 C24 P1 109.3(5)
C26 C24 C25 108.7(8)
C25 C24 P1 110.2(5)
Ce2 Li1 Ce1 74.94(14)
Br3 Li1 Ce2 61.04(14)
Br3 Li1 Ce1 55.55(14)
Br3 Li1 Br1 97.3(3)
Br3 Li1 P1 98.8(3)
Br1 Li1 Ce2 56.36(13)
Br1 Li1 Ce1 60.42(15)
P3 Li1 Ce2 67.49(15)
P3 Li1 Ce1 142.1(3)
P3 Li1 Br3 100.1(2)
P3 Li1 Br1 100.4(2)
P3 Li1 P1 149.6(3)
P1 Li1 Ce2 143.0(3)
P1 Li1 Ce1 68.16(17)
P1 Li1 Br1 100.6(3)
C40 C39 P4 127.3(8)
C40 C39 C41 108.1(10)
C41 C39 P4 110.3(7)
C28 C27 P2 107.9(7)
C28 C27 C29 109.6(11)
C29 C27 P2 111.3(8)
C32 C30 P2 125.9(8)
C31 C30 P2 109.8(7)
C31 C30 C32 107.1(10)

loop_
_geom_bond_atom_site_label_1
_geom_bond_atom_site_label_2
_geom_bond_distance
Ce2 Br2 3.0727(5)
Ce2 Br3 3.2923(5)
Ce2 Br1 3.0941(5)
Ce2 P4 3.2186(12)
Ce2 N7 2.688(4)
Ce2 N6 2.329(3)
Ce2 N5 2.402(3)
Ce2 N8 2.664(4)
Ce2 Li1 3.673(7)
Ce1 Br2 3.0797(5)
Ce1 Br3 3.0620(5)
Ce1 Br1 3.2733(5)
Ce1 P2 3.2166(16)
Ce1 N1 2.427(4)
Ce1 N3 2.696(4)
Ce1 N2 2.330(4)
Ce1 N4 2.665(4)
Ce1 Li1 3.679(8)
Br3 Li1 2.494(7)
Br1 Li1 2.508(8)
P3 N5 1.673(3)
P3 C36 1.870(5)
P3 C33 1.867(5)
P3 Li1 2.490(7)
P1 N1 1.671(5)
P1 C21 1.856(7)
P1 C24 1.871(6)
P1 Li1 2.498(7)
P4 N6 1.658(4)
P4 C42 1.868(6)
P4 C39 1.852(7)
P2 N2 1.676(6)
P2 C27 1.798(9)
P2 C30 1.867(10)
N7 C20 1.341(6)
N7 C16 1.347(6)
N6 C13 1.441(6)
N5 C11 1.467(5)
N1 C1 1.461(6)
N8 C14 1.478(6)
N8 C12 1.463(6)
N8 C15 1.470(6)
N3 C10 1.358(7)
N3 C6 1.331(7)
C13 C14 1.517(8)
N2 C3 1.448(8)
N4 C4 1.472(9)
N4 C2 1.477(8)
N4 C5 1.451(8)
C20 C19 1.368(7)
C12 C11 1.515(6)
C16 C15 1.490(7)
C16 C17 1.391(7)
C43 C42 1.522(9)
C18 C19 1.368(9)
C18 C17 1.376(9)
C1 C2 1.511(9)
C36 C38 1.516(8)
C36 C37 1.514(8)
C4 C3 1.510(11)
C10 C9 1.371(8)
C8 C7 1.391(10)
C8 C9 1.364(10)
C7 C6 1.394(8)
C34 C33 1.511(9)
C33 C35 1.532(9)
C6 C5 1.506(9)
C42 C44 1.494(11)
C26 C24 1.487(12)
C21 C23 1.452(11)
C21 C22 1.531(12)
C24 C25 1.536(12)
C39 C40 1.365(13)
C39 C41 1.429(14)
C27 C28 1.360(14)
C27 C29 1.510(16)
C30 C32 1.475(13)
C30 C31 1.457(15)

loop_
_smtbx_masks_void_nr
_smtbx_masks_void_average_x
_smtbx_masks_void_average_y
_smtbx_masks_void_average_z
_smtbx_masks_void_volume
_smtbx_masks_void_count_electrons
1 0.000 0.500 0.500 524.6 63.4
2 -0.136 0.240 0.133 18.3 0.7
3 0.136 0.760 0.867 18.3 0.3
